data_4026955
loop_
_publ_author_name
'Riccardo Rossi Paccani'
'Donato Donati'
'Stefania Fusi'
'Loredana Latterini'
'Grazia Farina'
'Vinicio Zanirato'
'Massimo Olivucci'

_publ_contact_author_address 'Department of Chemistry, University of Siena, Via A. Moro, 2 53100 Siena-Italy'
_publ_contact_author_email rossipaccani@unisi.it
_publ_contact_author_name 'Rossi Paccani Riccardo'
_publ_section_title
;
 Toward a Stable \a-Cycloalkyl Amino Acid with a Photoswitchable Cationic
 Side Chain
;
_journal_name_full 'Journal of Organic Chemistry'
_journal_page_first 1738
_journal_page_last 1748
_journal_paper_doi 10.1021/jo2022263
_journal_volume 77
_journal_year 2012
_chemical_formula_moiety 'C19 H17 F3 N2 O3'
_chemical_formula_sum 'C19 H17 F3 N2 O3'
_chemical_formula_weight 378.35
_chemical_name_systematic
;
 2,2,2-trifluoro-N-(8-methoxy-3-methyl-5-oxo-1,2,3,5,5a,6_
-hexahydroindeno[1,2-e]indol-5a-yl)acetamide
;
_space_group_IT_number 14
_symmetry_cell_setting monoclinic
_symmetry_space_group_name_Hall '-P 2ybc'
_symmetry_space_group_name_H-M 'P 1 21/c 1'
_atom_sites_solution_hydrogens geom
_atom_sites_solution_primary direct
_atom_sites_solution_secondary difmap
_audit_creation_method 'CrysAlisPro, Oxf...'
_cell_angle_alpha 90.00
_cell_angle_beta 101.658(5)
_cell_angle_gamma 90.00
_cell_formula_units_Z 4
_cell_length_a 9.6439(4)
_cell_length_b 19.2458(9)
_cell_length_c 9.3848(6)
_cell_measurement_reflns_used 2397
_cell_measurement_temperature 293(2)
_cell_measurement_theta_max 29.0435
_cell_measurement_theta_min 2.1530
_cell_volume 1705.93(16)
_computing_cell_refinement 'CrysAlisPro, Oxf...'
_computing_data_collection 'CrysAlisPro, Oxf...'
_computing_data_reduction 'CrysAlisPro, Oxf...'
_computing_molecular_graphics 'Ortep-3 (Farrugia, 1999)'
_computing_publication_material 'SHELXL-97 (Sheldrick, 1997)'
_computing_structure_refinement 'SHELXL-97 (Sheldrick, 1997)'
_computing_structure_solution 'SHELXL-97 (Sheldrick, 1997)'
_diffrn_ambient_temperature 293(2)
_diffrn_detector_area_resol_mean 16.0827
_diffrn_measured_fraction_theta_full 0.857
_diffrn_measured_fraction_theta_max 0.857
_diffrn_measurement_device_type 'Xcalibur, Sapphire3'
_diffrn_measurement_method '\w scans'
_diffrn_radiation_monochromator graphite
_diffrn_radiation_source 'fine-focus sealed tube'
_diffrn_radiation_type MoK\a
_diffrn_radiation_wavelength 0.71073
_diffrn_reflns_av_R_equivalents 0.0223
_diffrn_reflns_av_sigmaI/netI 0.0809
_diffrn_reflns_limit_h_max 12
_diffrn_reflns_limit_h_min -8
_diffrn_reflns_limit_k_max 21
_diffrn_reflns_limit_k_min -24
_diffrn_reflns_limit_l_max 8
_diffrn_reflns_limit_l_min -12
_diffrn_reflns_number 8174
_diffrn_reflns_theta_full 29.08
_diffrn_reflns_theta_max 29.08
_diffrn_reflns_theta_min 2.16
_exptl_absorpt_coefficient_mu 0.122
_exptl_absorpt_correction_T_max 1.00000
_exptl_absorpt_correction_T_min 0.96263
_exptl_absorpt_correction_type multi-scan
_exptl_absorpt_process_details
;
 CrysAlisPro, Oxford Diffraction Ltd.,
 Version 1.171.33.42
 empirical absorption correction using spherical harmonics,
 implemented in SCALE3 ABSPACK scaling algorithm.
;
_exptl_crystal_colour colourless
_exptl_crystal_density_diffrn 1.473
_exptl_crystal_description parallelepiped
_exptl_crystal_F_000 784
_exptl_crystal_size_max 0.3548
_exptl_crystal_size_mid 0.2654
_exptl_crystal_size_min 0.0978
_refine_diff_density_max 0.233
_refine_diff_density_min -0.172
_refine_diff_density_rms 0.032
_refine_ls_extinction_method none
_refine_ls_goodness_of_fit_ref 0.791
_refine_ls_hydrogen_treatment mixed
_refine_ls_matrix_type full
_refine_ls_number_parameters 333
_refine_ls_number_reflns 3922
_refine_ls_number_restraints 0
_refine_ls_restrained_S_all 0.791
_refine_ls_R_factor_all 0.1064
_refine_ls_R_factor_gt 0.0398
_refine_ls_shift/su_max 0.001
_refine_ls_shift/su_mean 0.000
_refine_ls_structure_factor_coef Fsqd
_refine_ls_weighting_details 'calc w=1/[\s^2^(Fo^2^)+(0.0397P)^2^+0.0000P] where P=(Fo^2^+2Fc^2^)/3'
_refine_ls_weighting_scheme calc
_refine_ls_wR_factor_gt 0.0740
_refine_ls_wR_factor_ref 0.0832
_reflns_number_gt 1825
_reflns_number_total 3922
_reflns_threshold_expression >2sigma(I)
_cod_data_source_file jo2022263_si_002.cif
_cod_data_source_block ste3
_cod_original_cell_volume 1705.93(15)
_cod_database_code 4026955

loop_
_symmetry_equiv_pos_as_xyz
'x, y, z'
'-x, y+1/2, -z+1/2'
'-x, -y, -z'
'x, -y-1/2, z-1/2'

loop_
_atom_site_label
_atom_site_type_symbol
_atom_site_fract_x
_atom_site_fract_y
_atom_site_fract_z
_atom_site_U_iso_or_equiv
_atom_site_adp_type
_atom_site_occupancy
_atom_site_symmetry_multiplicity
_atom_site_calc_flag
_atom_site_refinement_flags
N1 N 0.39605(13) 0.10196(7) 0.50162(17) 0.0398(4) Uani 1 1 d .
O1 O -0.15485(11) 0.06186(7) 0.02310(15) 0.0605(4) Uani 1 1 d .
O3 O 0.46948(11) -0.01791(6) 0.69154(14) 0.0586(4) Uani 1 1 d .
N2 N 0.22322(14) 0.13420(7) 0.95602(18) 0.0490(4) Uani 1 1 d .
C5 C 0.16555(14) 0.10253(8) 0.5798(2) 0.0360(4) Uani 1 1 d .
F1 F 0.5784(9) 0.1683(5) 0.3630(6) 0.089(2) Uani 0.650(19) 1 d P
F1B F 0.6610(19) 0.2159(10) 0.5876(17) 0.132(6) Uani 0.350(19) 1 d P
F2 F 0.5560(11) 0.2601(3) 0.4781(16) 0.135(5) Uani 0.647(19) 1 d P
F2B F 0.611(2) 0.1574(9) 0.401(3) 0.149(10) Uani 0.353(19) 1 d P
F3 F 0.6824(5) 0.1770(8) 0.5795(8) 0.121(3) Uani 0.649(18) 1 d P
F3B F 0.5235(18) 0.2538(8) 0.419(2) 0.138(6) Uani 0.351(18) 1 d P
C7 C 0.10364(15) 0.04689(8) 0.3560(2) 0.0380(4) Uani 1 1 d .
C8 C 0.06905(14) 0.10249(8) 0.43958(19) 0.0351(4) Uani 1 1 d .
C009 C 0.02651(16) 0.03351(9) 0.2198(2) 0.0441(5) Uani 1 1 d .
C010 C 0.25441(15) 0.10333(9) 0.8393(2) 0.0416(4) Uani 1 1 d .
C011 C -0.12416(17) 0.13178(10) 0.2433(2) 0.0442(5) Uani 1 1 d .
C012 C 0.1042(2) 0.18258(12) 0.9202(2) 0.0558(6) Uani 1 1 d .
C013 C -0.08770(15) 0.07711(9) 0.1621(2) 0.0442(5) Uani 1 1 d .
C014 C -0.04664(16) 0.14400(9) 0.3820(2) 0.0407(5) Uani 1 1 d .
C015 C 0.29344(14) 0.05872(8) 0.56283(19) 0.0370(4) Uani 1 1 d .
C016 C 0.43836(18) 0.16511(10) 0.5467(2) 0.0538(5) Uani 1 1 d .
C017 C 0.36033(17) 0.05498(9) 0.8363(2) 0.0453(5) Uani 1 1 d .
C018 C 0.22766(16) 0.00690(9) 0.4431(2) 0.0424(5) Uani 1 1 d .
O2 O 0.39079(18) 0.20205(8) 0.6284(2) 0.1175(7) Uani 1 1 d .
C020 C 0.0425(2) 0.16950(12) 0.7591(2) 0.0519(5) Uani 1 1 d .
C021 C 0.15209(16) 0.12449(8) 0.7106(2) 0.0390(4) Uani 1 1 d .
C022 C 0.37954(15) 0.02738(9) 0.7040(2) 0.0431(5) Uani 1 1 d .
C024 C 0.3044(2) 0.12859(12) 1.1041(2) 0.0646(6) Uani 1 1 d .
H24A H 0.3892 0.1558 1.1138 0.155(12) Uiso 1 1 calc R
H24B H 0.3289 0.0808 1.1256 0.150(11) Uiso 1 1 calc R
H24C H 0.2486 0.1454 1.1708 0.131(10) Uiso 1 1 calc R
C025 C 0.5622(2) 0.19423(13) 0.4872(3) 0.0616(6) Uani 1 1 d .
C027 C -0.2774(2) 0.10072(17) -0.0393(3) 0.0737(7) Uani 1 1 d .
H18B H 0.1940(15) -0.0347(9) 0.4885(18) 0.049(5) Uiso 1 1 d .
H18A H 0.2932(15) -0.0089(7) 0.3878(18) 0.042(5) Uiso 1 1 d .
H14 H -0.0687(14) 0.1815(8) 0.4379(18) 0.039(5) Uiso 1 1 d .
H11 H -0.2034(15) 0.1603(8) 0.2038(17) 0.045(5) Uiso 1 1 d .
H9 H 0.0482(13) -0.0048(8) 0.1610(18) 0.038(4) Uiso 1 1 d .
H20B H 0.0326(16) 0.2153(10) 0.706(2) 0.073(6) Uiso 1 1 d .
H27A H -0.345(2) 0.1025(11) 0.034(2) 0.100(8) Uiso 1 1 d .
H12B H 0.1417(16) 0.2305(11) 0.939(2) 0.071(6) Uiso 1 1 d .
H1 H 0.4472(16) 0.0783(9) 0.4471(19) 0.054(5) Uiso 1 1 d .
H12A H 0.0376(19) 0.1732(10) 0.984(2) 0.077(7) Uiso 1 1 d .
H20A H -0.0492(18) 0.1471(9) 0.7401(19) 0.063(6) Uiso 1 1 d .
H27B H -0.2532(19) 0.1491(12) -0.055(2) 0.082(8) Uiso 1 1 d .
H27C H -0.3169(19) 0.0758(11) -0.132(2) 0.083(7) Uiso 1 1 d .
H17 H 0.4193(15) 0.0392(8) 0.9295(19) 0.041(5) Uiso 1 1 d .

loop_
_atom_site_aniso_label
_atom_site_aniso_U_11
_atom_site_aniso_U_22
_atom_site_aniso_U_33
_atom_site_aniso_U_23
_atom_site_aniso_U_13
_atom_site_aniso_U_12
N1 0.0318(7) 0.0380(9) 0.0518(11) -0.0010(8) 0.0137(7) 0.0004(6)
O1 0.0479(7) 0.0750(9) 0.0526(10) -0.0125(8) -0.0041(7) 0.0103(6)
O3 0.0512(7) 0.0576(8) 0.0667(10) 0.0068(8) 0.0113(7) 0.0253(6)
N2 0.0510(8) 0.0534(9) 0.0431(11) 0.0050(9) 0.0105(8) 0.0119(7)
C5 0.0308(8) 0.0323(9) 0.0450(12) 0.0024(9) 0.0077(8) 0.0012(7)
F1 0.087(3) 0.122(5) 0.067(3) -0.012(3) 0.040(2) -0.034(3)
F1B 0.094(8) 0.120(11) 0.167(8) -0.017(9) -0.009(7) -0.065(8)
F2 0.155(7) 0.042(3) 0.246(12) -0.003(5) 0.132(8) -0.028(4)
F2B 0.114(10) 0.086(6) 0.29(3) -0.062(11) 0.150(15) -0.042(6)
F3 0.0425(16) 0.196(8) 0.116(4) 0.020(5) -0.0059(18) -0.007(3)
F3B 0.153(6) 0.128(12) 0.141(9) 0.086(9) 0.046(6) 0.015(7)
C7 0.0296(8) 0.0353(9) 0.0498(13) 0.0009(9) 0.0098(8) -0.0024(7)
C8 0.0272(8) 0.0352(9) 0.0441(12) -0.0012(9) 0.0101(8) -0.0005(7)
C009 0.0395(9) 0.0403(11) 0.0525(14) -0.0100(10) 0.0089(10) 0.0004(8)
C010 0.0364(9) 0.0443(10) 0.0453(13) 0.0059(10) 0.0112(9) 0.0010(8)
C011 0.0320(9) 0.0481(11) 0.0509(14) 0.0012(11) 0.0042(9) 0.0082(8)
C012 0.0547(12) 0.0642(15) 0.0501(15) 0.0005(12) 0.0146(11) 0.0148(11)
C013 0.0334(9) 0.0512(11) 0.0469(13) -0.0019(11) 0.0054(9) -0.0041(8)
C014 0.0348(9) 0.0403(11) 0.0484(14) -0.0036(10) 0.0118(9) 0.0045(8)
C015 0.0303(8) 0.0346(9) 0.0476(12) 0.0012(9) 0.0116(8) 0.0019(7)
C016 0.0525(11) 0.0398(11) 0.0725(16) -0.0057(11) 0.0208(11) -0.0062(9)
C017 0.0394(9) 0.0485(11) 0.0462(14) 0.0079(11) 0.0042(10) 0.0073(8)
C018 0.0330(9) 0.0345(10) 0.0607(14) -0.0011(10) 0.0114(9) 0.0024(8)
O2 0.1395(13) 0.0701(10) 0.175(2) -0.0597(12) 0.1088(14) -0.0502(10)
C020 0.0478(12) 0.0590(13) 0.0492(15) -0.0008(12) 0.0109(10) 0.0164(10)
C021 0.0337(8) 0.0383(10) 0.0457(13) 0.0034(9) 0.0098(8) 0.0057(7)
C022 0.0329(8) 0.0412(10) 0.0547(14) 0.0074(10) 0.0078(9) 0.0056(8)
C024 0.0700(13) 0.0781(17) 0.0427(15) 0.0099(12) 0.0045(12) 0.0068(12)
C025 0.0516(14) 0.0559(16) 0.080(2) -0.0045(16) 0.0184(14) -0.0130(12)
C027 0.0525(13) 0.093(2) 0.0643(18) -0.0135(18) -0.0137(13) 0.0143(13)

loop_
_atom_type_symbol
_atom_type_description
_atom_type_scat_dispersion_real
_atom_type_scat_dispersion_imag
_atom_type_scat_source
C C 0.0033 0.0016 'International Tables Vol C Tables 4.2.6.8 and 6.1.1.4'
H H 0.0000 0.0000 'International Tables Vol C Tables 4.2.6.8 and 6.1.1.4'
N N 0.0061 0.0033 'International Tables Vol C Tables 4.2.6.8 and 6.1.1.4'
O O 0.0106 0.0060 'International Tables Vol C Tables 4.2.6.8 and 6.1.1.4'
F F 0.0171 0.0103 'International Tables Vol C Tables 4.2.6.8 and 6.1.1.4'

loop_
_geom_angle_atom_site_label_1
_geom_angle_atom_site_label_2
_geom_angle_atom_site_label_3
_geom_angle
C016 N1 C015 125.02(16)
C016 N1 H1 118.4(10)
C015 N1 H1 114.6(11)
C013 O1 C027 118.34(17)
C010 N2 C024 125.79(15)
C010 N2 C012 113.05(15)
C024 N2 C012 120.83(16)
C021 C5 C8 132.35(14)
C021 C5 C015 120.19(15)
C8 C5 C015 106.78(14)
F3 F1B C025 77.7(13)
F3 F1B F2 127.7(18)
C025 F1B F2 52.6(6)
F3B F2 C025 82.5(18)
F3B F2 F1B 132(2)
C025 F2 F1B 52.4(4)
C025 F2B F3 50.9(7)
F1B F3 C025 67.4(12)
F1B F3 F2B 104.0(17)
C025 F3 F2B 45.6(6)
F2 F3B C025 71.4(17)
C009 C7 C8 121.28(15)
C009 C7 C018 129.05(16)
C8 C7 C018 109.61(16)
C014 C8 C7 118.87(17)
C014 C8 C5 132.08(16)
C7 C8 C5 109.00(13)
C7 C009 C013 118.99(17)
C7 C009 H9 122.4(9)
C013 C009 H9 118.6(9)
N2 C010 C017 127.28(17)
N2 C010 C021 109.24(14)
C017 C010 C021 123.36(18)
C013 C011 C014 119.83(17)
C013 C011 H11 119.7(10)
C014 C011 H11 120.4(10)
N2 C012 C020 104.67(16)
N2 C012 H12B 108.0(10)
C020 C012 H12B 112.8(12)
N2 C012 H12A 108.8(11)
C020 C012 H12A 113.7(11)
H12B C012 H12A 108.6(16)
O1 C013 C011 124.36(16)
O1 C013 C009 115.08(16)
C011 C013 C009 120.55(18)
C011 C014 C8 120.44(17)
C011 C014 H14 121.0(9)
C8 C014 H14 118.6(9)
N1 C015 C5 110.11(12)
N1 C015 C022 105.40(11)
C5 C015 C022 115.69(15)
N1 C015 C018 106.70(14)
C5 C015 C018 102.19(12)
C022 C015 C018 116.47(14)
O2 C016 N1 127.87(17)
O2 C016 C025 116.39(19)
N1 C016 C025 115.75(19)
C010 C017 C022 120.27(18)
C010 C017 H17 118.9(9)
C022 C017 H17 120.8(9)
C7 C018 C015 103.22(13)
C7 C018 H18B 110.5(9)
C015 C018 H18B 109.4(10)
C7 C018 H18A 114.2(9)
C015 C018 H18A 112.7(9)
H18B C018 H18A 106.8(12)
C021 C020 C012 103.68(15)
C021 C020 H20B 110.9(10)
C012 C020 H20B 108.8(11)
C021 C020 H20A 111.0(10)
C012 C020 H20A 114.5(11)
H20B C020 H20A 107.8(14)
C5 C021 C010 120.08(14)
C5 C021 C020 131.86(17)
C010 C021 C020 108.04(16)
O3 C022 C017 124.51(17)
O3 C022 C015 117.18(16)
C017 C022 C015 118.11(15)
N2 C024 H24A 109.5
N2 C024 H24B 109.5
H24A C024 H24B 109.5
N2 C024 H24C 109.5
H24A C024 H24C 109.5
H24B C024 H24C 109.5
F2B C025 F1B 110.3(11)
F2B C025 F2 123.2(9)
F1B C025 F2 74.9(7)
F2B C025 F1 21.3(14)
F1B C025 F1 125.6(10)
F2 C025 F1 109.5(7)
F2B C025 F3B 106.8(13)
F1B C025 F3B 99.8(8)
F2 C025 F3B 26.2(10)
F1 C025 F3B 88.4(9)
F2B C025 F3 83.5(11)
F1B C025 F3 34.9(6)
F2 C025 F3 108.3(6)
F1 C025 F3 103.8(5)
F3B C025 F3 130.3(8)
F2B C025 C016 117.2(6)
F1B C025 C016 112.1(7)
F2 C025 C016 111.2(3)
F1 C025 C016 115.5(4)
F3B C025 C016 109.2(7)
F3 C025 C016 108.1(4)
O1 C027 H27A 108.9(12)
O1 C027 H27B 111.0(11)
H27A C027 H27B 105.4(17)
O1 C027 H27C 104.2(11)
H27A C027 H27C 114.5(15)
H27B C027 H27C 112.9(19)

loop_
_geom_bond_atom_site_label_1
_geom_bond_atom_site_label_2
_geom_bond_distance
N1 C016 1.324(2)
N1 C015 1.4938(19)
N1 H1 0.903(17)
O1 C013 1.366(2)
O1 C027 1.421(2)
O3 C022 1.2516(18)
N2 C010 1.333(2)
N2 C024 1.455(2)
N2 C012 1.463(2)
C5 C021 1.330(2)
C5 C8 1.450(2)
C5 C015 1.529(2)
F1 C025 1.306(7)
F1B F3 0.785(13)
F1B C025 1.268(12)
F1B F2 1.544(16)
F2 F3B 0.59(2)
F2 C025 1.271(6)
F2B C025 1.233(14)
F2B F3 1.72(2)
F3 C025 1.341(7)
F3B C025 1.330(14)
C7 C009 1.367(2)
C7 C8 1.406(2)
C7 C018 1.515(2)
C8 C014 1.390(2)
C009 C013 1.403(2)
C009 H9 0.969(15)
C010 C017 1.386(2)
C010 C021 1.455(2)
C011 C013 1.386(2)
C011 C014 1.384(2)
C011 H11 0.953(15)
C012 C020 1.529(3)
C012 H12B 0.994(19)
C012 H12A 0.981(19)
C014 H14 0.942(15)
C015 C022 1.537(2)
C015 C018 1.540(2)
C016 O2 1.202(2)
C016 C025 1.524(3)
C017 C022 1.397(2)
C017 H17 0.990(16)
C018 H18B 0.991(17)
C018 H18A 0.946(15)
C020 C021 1.506(2)
C020 H20B 1.006(19)
C020 H20A 0.967(17)
C024 H24A 0.9600
C024 H24B 0.9600
C024 H24C 0.9600
C027 H27A 1.04(2)
C027 H27B 0.98(2)
C027 H27C 1.00(2)
